data_7105299
loop_
_publ_author_name
'Nasser, Nasser'
'Eisler, Dana J'
'Puddephatt, Richard J'

_publ_section_title
;
 A chiral diphosphine as trans-chelate ligand and its relevance to
 catalysis.
;
_journal_issue 11
_journal_name_full 'Chemical communications (Cambridge, England)'
_journal_page_first 1953
_journal_page_last 1955
_journal_paper_doi 10.1039/b923911a
_journal_volume 46
_journal_year 2010
_chemical_absolute_configuration syn
_chemical_formula_moiety 'C44 H40 Au Cl N2 O2 P2, 1.5 (C H2 Cl2), 0.5 (O)'
_chemical_formula_sum 'C45.5 H43 Au Cl4 N2 O2.5 P2'
_chemical_formula_weight 1058.53
_chemical_name_systematic
;
?
;
_space_group_IT_number 1
_symmetry_cell_setting triclinic
_symmetry_space_group_name_Hall 'P 1'
_symmetry_space_group_name_H-M 'P 1'
_atom_sites_solution_hydrogens geom
_atom_sites_solution_primary direct
_atom_sites_solution_secondary difmap
_audit_creation_method SHELXL-97
_cell_angle_alpha 90.48(3)
_cell_angle_beta 104.77(3)
_cell_angle_gamma 97.51(3)
_cell_formula_units_Z 2
_cell_length_a 11.493(2)
_cell_length_b 11.622(2)
_cell_length_c 17.518(4)
_cell_measurement_temperature 150(2)
_cell_volume 2241.1(8)
_computing_cell_refinement 'HKL Scalepack (Otwinowski & Minor 1997)'
_computing_data_collection 'Collect (Nonius B.V. 1998)'
_computing_data_reduction
;
HKL Denzo and Scalepack (Otwinowski & Minor 1997)
;
_computing_molecular_graphics 'Bruker SHELXTL'
_computing_publication_material 'SHELXL-97 (Sheldrick 1997)'
_computing_structure_refinement 'SHELXL-97 (Sheldrick 1997)'
_computing_structure_solution 'SHELXS-97 (Sheldrick, 1990)'
_diffrn_ambient_temperature 150(2)
_diffrn_measured_fraction_theta_full 0.949
_diffrn_measured_fraction_theta_max 0.949
_diffrn_measurement_device_type 'Nonius Kappa CCD'
_diffrn_measurement_method 'phi\omega scans'
_diffrn_radiation_monochromator graphite
_diffrn_radiation_source 'fine-focus sealed tube'
_diffrn_radiation_type MoK\a
_diffrn_radiation_wavelength 0.71073
_diffrn_reflns_av_R_equivalents 0.0000
_diffrn_reflns_av_sigmaI/netI 0.0621
_diffrn_reflns_limit_h_max 13
_diffrn_reflns_limit_h_min -13
_diffrn_reflns_limit_k_max 13
_diffrn_reflns_limit_k_min -10
_diffrn_reflns_limit_l_max 20
_diffrn_reflns_limit_l_min -20
_diffrn_reflns_number 10535
_diffrn_reflns_theta_full 25.03
_diffrn_reflns_theta_max 25.03
_diffrn_reflns_theta_min 2.63
_exptl_absorpt_coefficient_mu 3.632
_exptl_absorpt_correction_T_max 0.8988
_exptl_absorpt_correction_T_min 0.5303
_exptl_absorpt_correction_type integration
_exptl_absorpt_process_details 'Scalepack (Otwinowski & Minor 1997)'
_exptl_crystal_colour colourless
_exptl_crystal_density_diffrn 1.569
_exptl_crystal_density_method 'not measured'
_exptl_crystal_description plate
_exptl_crystal_F_000 1054
_exptl_crystal_size_max 0.20
_exptl_crystal_size_mid 0.10
_exptl_crystal_size_min 0.03
_refine_diff_density_max 1.779
_refine_diff_density_min -2.494
_refine_diff_density_rms 0.171
_refine_ls_abs_structure_details 'Flack H D (1983), Acta Cryst. A39, 876-881, 3531 Friedel Pairs'
_refine_ls_abs_structure_Flack 0.058(11)
_refine_ls_extinction_method none
_refine_ls_goodness_of_fit_ref 1.021
_refine_ls_hydrogen_treatment constr
_refine_ls_matrix_type full
_refine_ls_number_parameters 430
_refine_ls_number_reflns 10535
_refine_ls_number_restraints 9
_refine_ls_restrained_S_all 1.022
_refine_ls_R_factor_all 0.0665
_refine_ls_R_factor_gt 0.0578
_refine_ls_shift/su_max 0.001
_refine_ls_shift/su_mean 0.000
_refine_ls_structure_factor_coef Fsqd
_refine_ls_weighting_details 'calc w=1/[\s^2^(Fo^2^)+(0.0493P)^2^+32.0981P] where P=(Fo^2^+2Fc^2^)/3'
_refine_ls_weighting_scheme calc
_refine_ls_wR_factor_gt 0.1345
_refine_ls_wR_factor_ref 0.1408
_reflns_number_gt 9486
_reflns_number_total 10535
_reflns_threshold_expression >2sigma(I)
_cod_data_source_file b923911a.txt
_cod_data_source_block 2a
_cod_depositor_comments
;
The following automatic conversions were performed:
'_symmetry_cell_setting' value 'Triclinic' changed to 'triclinic'
according to '/home/saulius/struct/CIF-dictionaries/cif_core.dic'
dictionary named 'cif_core.dic' version 2.4.1 from 2010-06-29.

Automatic conversion script
Id: cif_fix_enum 1527 2010-12-29 10:47:43Z saulius 
;
_cod_original_formula_sum 'C45.50 H43 Au Cl4 N2 O2.50 P2'
_cod_database_code 7105299

loop_
_symmetry_equiv_pos_as_xyz
'x, y, z'

loop_
_atom_site_label
_atom_site_type_symbol
_atom_site_fract_x
_atom_site_fract_y
_atom_site_fract_z
_atom_site_U_iso_or_equiv
_atom_site_adp_type
_atom_site_occupancy
_atom_site_symmetry_multiplicity
_atom_site_calc_flag
_atom_site_refinement_flags
_atom_site_disorder_assembly
_atom_site_disorder_group
Au1 Au 0.95723(4) 0.77921(4) 0.31052(3) 0.0269(2) Uani 1 1 d . . .
Cl1 Cl 0.6422(4) 0.2951(4) 0.0550(2) 0.0416(10) Uani 1 1 d . . .
P1 P 1.1128(5) 0.6716(5) 0.3077(3) 0.0242(13) Uani 1 1 d . . .
P2 P 0.8311(5) 0.9188(5) 0.3063(4) 0.0244(13) Uani 1 1 d . . .
C1 C 1.0850(14) 0.5832(15) 0.2190(10) 0.022(4) Uiso 1 1 d . . .
C2 C 1.1667(14) 0.5876(15) 0.1724(9) 0.028(4) Uiso 1 1 d . . .
H2A H 1.2405 0.6392 0.1889 0.033 Uiso 1 1 calc R . .
C3 C 1.1466(14) 0.5217(15) 0.1036(10) 0.032(4) Uiso 1 1 d . . .
H3A H 1.2052 0.5290 0.0737 0.039 Uiso 1 1 calc R . .
C4 C 1.0418(15) 0.4454(16) 0.0783(10) 0.033(4) Uiso 1 1 d . . .
H4A H 1.0303 0.3976 0.0320 0.040 Uiso 1 1 calc R . .
C5 C 0.9498(17) 0.4359(17) 0.1196(11) 0.032(5) Uiso 1 1 d . . .
H5A H 0.8757 0.3857 0.1000 0.038 Uiso 1 1 calc R . .
C6 C 0.9714(16) 0.5034(17) 0.1909(11) 0.026(5) Uiso 1 1 d . . .
C7 C 0.8860(15) 0.4938(15) 0.2399(10) 0.025(4) Uiso 1 1 d . . .
O1 O 0.9268(9) 0.5245(9) 0.3120(6) 0.028(3) Uiso 1 1 d . . .
N1 N 0.7673(11) 0.4599(11) 0.2086(8) 0.023(3) Uiso 1 1 d . . .
H1A H 0.7412 0.4459 0.1572 0.027 Uiso 1 1 calc R . .
C8 C 0.6799(12) 0.4453(12) 0.2556(8) 0.021(3) Uiso 1 1 d . . .
H8A H 0.7148 0.4952 0.3049 0.025 Uiso 1 1 calc R . .
C9 C 0.6580(16) 0.3194(16) 0.2804(10) 0.029(4) Uiso 1 1 d . . .
H9A H 0.6319 0.2670 0.2325 0.035 Uiso 1 1 calc R . .
H9B H 0.7354 0.2980 0.3131 0.035 Uiso 1 1 calc R . .
C10 C 0.5631(13) 0.3014(14) 0.3266(9) 0.029(3) Uiso 1 1 d . . .
H10A H 0.5442 0.2174 0.3343 0.035 Uiso 1 1 calc R . .
H10B H 0.5958 0.3412 0.3793 0.035 Uiso 1 1 calc R . .
C11 C 0.4486(13) 0.3475(13) 0.2848(9) 0.032(4) Uiso 1 1 d . . .
H11A H 0.4086 0.2975 0.2368 0.038 Uiso 1 1 calc R . .
H11B H 0.3928 0.3415 0.3198 0.038 Uiso 1 1 calc R . .
C12 C 0.4658(15) 0.4669(15) 0.2618(10) 0.031(4) Uiso 1 1 d . . .
H12A H 0.4922 0.5190 0.3099 0.037 Uiso 1 1 calc R . .
H12B H 0.3873 0.4870 0.2301 0.037 Uiso 1 1 calc R . .
C13 C 0.5619(12) 0.4878(13) 0.2128(9) 0.026(3) Uiso 1 1 d . . .
H13A H 0.5289 0.4382 0.1631 0.031 Uiso 1 1 calc R . .
N2 N 0.5761(11) 0.6083(11) 0.1887(8) 0.025(3) Uiso 1 1 d . . .
H2B H 0.5517 0.6203 0.1379 0.030 Uiso 1 1 calc R . .
C14 C 0.6232(13) 0.7016(15) 0.2375(9) 0.022(3) Uiso 1 1 d . . .
O2 O 0.6789(9) 0.6981(10) 0.3069(6) 0.031(3) Uiso 1 1 d . . .
C15 C 0.6065(13) 0.8159(13) 0.2003(9) 0.019(4) Uiso 1 1 d . . .
C16 C 0.5004(14) 0.8277(14) 0.1424(9) 0.028(4) Uiso 1 1 d . . .
H16A H 0.4405 0.7619 0.1253 0.033 Uiso 1 1 calc R . .
C17 C 0.4811(15) 0.9319(14) 0.1098(10) 0.034(4) Uiso 1 1 d . . .
H17A H 0.4082 0.9365 0.0702 0.041 Uiso 1 1 calc R . .
C18 C 0.5622(13) 1.0289(14) 0.1322(9) 0.029(3) Uiso 1 1 d . . .
H18A H 0.5447 1.1007 0.1096 0.034 Uiso 1 1 calc R . .
C19 C 0.6704(14) 1.0238(14) 0.1879(9) 0.029(4) Uiso 1 1 d . . .
H19A H 0.7297 1.0908 0.2016 0.034 Uiso 1 1 calc R . .
C20 C 0.6925(15) 0.9162(16) 0.2248(10) 0.029(4) Uiso 1 1 d . . .
C21 C 1.1707(11) 0.5850(10) 0.3926(6) 0.030(4) Uiso 1 1 d G . .
C22 C 1.1388(10) 0.5964(9) 0.4634(7) 0.033(4) Uiso 1 1 d G . .
H22A H 1.0889 0.6530 0.4697 0.040 Uiso 1 1 calc R . .
C23 C 1.1799(11) 0.5251(10) 0.5250(5) 0.038(4) Uiso 1 1 d G . .
H23A H 1.1581 0.5330 0.5734 0.045 Uiso 1 1 calc R . .
C24 C 1.2530(11) 0.4424(10) 0.5159(6) 0.041(5) Uiso 1 1 d G . .
H24A H 1.2811 0.3937 0.5580 0.049 Uiso 1 1 calc R . .
C25 C 1.2849(11) 0.4309(10) 0.4451(7) 0.043(5) Uiso 1 1 d G . .
H25A H 1.3348 0.3744 0.4388 0.051 Uiso 1 1 calc R . .
C26 C 1.2438(11) 0.5022(11) 0.3834(6) 0.034(5) Uiso 1 1 d G . .
H26A H 1.2656 0.4944 0.3351 0.041 Uiso 1 1 calc R . .
C27 C 1.2435(8) 0.7759(8) 0.3049(6) 0.024(4) Uiso 1 1 d G . .
C28 C 1.2204(6) 0.8726(9) 0.2603(6) 0.029(3) Uiso 1 1 d G . .
H28A H 1.1397 0.8799 0.2316 0.035 Uiso 1 1 calc R . .
C29 C 1.3152(8) 0.9586(7) 0.2576(6) 0.034(4) Uiso 1 1 d G . .
H29A H 1.2993 1.0247 0.2271 0.041 Uiso 1 1 calc R . .
C30 C 1.4332(7) 0.9480(8) 0.2995(6) 0.031(4) Uiso 1 1 d G . .
H30A H 1.4980 1.0068 0.2977 0.037 Uiso 1 1 calc R . .
C31 C 1.4564(7) 0.8512(9) 0.3441(6) 0.031(4) Uiso 1 1 d G . .
H31A H 1.5370 0.8439 0.3728 0.037 Uiso 1 1 calc R . .
C32 C 1.3615(9) 0.7652(8) 0.3468(6) 0.030(4) Uiso 1 1 d G . .
H32A H 1.3774 0.6991 0.3773 0.036 Uiso 1 1 calc R . .
C33 C 0.9254(10) 1.0531(9) 0.2892(7) 0.031(4) Uiso 1 1 d G . .
C34 C 0.9532(11) 1.1514(11) 0.3397(6) 0.036(4) Uiso 1 1 d G . .
H34A H 0.9215 1.1524 0.3847 0.043 Uiso 1 1 calc R . .
C35 C 1.0272(12) 1.2480(9) 0.3243(7) 0.051(6) Uiso 1 1 d G . .
H35A H 1.0462 1.3152 0.3588 0.061 Uiso 1 1 calc R . .
C36 C 1.0736(11) 1.2465(9) 0.2584(8) 0.060(6) Uiso 1 1 d G . .
H36A H 1.1242 1.3126 0.2479 0.072 Uiso 1 1 calc R . .
C37 C 1.0458(11) 1.1483(11) 0.2079(6) 0.055(5) Uiso 1 1 d G . .
H37A H 1.0775 1.1472 0.1629 0.067 Uiso 1 1 calc R . .
C38 C 0.9718(11) 1.0516(9) 0.2233(6) 0.050(5) Uiso 1 1 d G . .
H38A H 0.9528 0.9845 0.1888 0.060 Uiso 1 1 calc R . .
C39 C 0.7887(10) 0.9468(10) 0.3968(5) 0.025(4) Uiso 1 1 d G . .
C40 C 0.7303(11) 1.0418(9) 0.4052(6) 0.029(4) Uiso 1 1 d G . .
H40A H 0.7109 1.0923 0.3629 0.035 Uiso 1 1 calc R . .
C41 C 0.7004(11) 1.0630(9) 0.4756(7) 0.042(4) Uiso 1 1 d G . .
H41A H 0.6606 1.1279 0.4814 0.051 Uiso 1 1 calc R . .
C42 C 0.7289(11) 0.9891(10) 0.5376(5) 0.050(5) Uiso 1 1 d G . .
H42A H 0.7085 1.0035 0.5858 0.059 Uiso 1 1 calc R . .
C43 C 0.7872(10) 0.8941(9) 0.5292(5) 0.034(4) Uiso 1 1 d G . .
H43A H 0.8067 0.8436 0.5716 0.041 Uiso 1 1 calc R . .
C44 C 0.8171(9) 0.8729(8) 0.4588(6) 0.034(4) Uiso 1 1 d G . .
H44A H 0.8570 0.8080 0.4531 0.041 Uiso 1 1 calc R . .
Au2 Au 0.04286(4) 0.22065(4) 0.68933(3) 0.0269(2) Uani 1 1 d . . .
Cl2 Cl 0.3941(3) 0.6044(4) 0.0016(2) 0.0392(10) Uani 1 1 d . . .
P3 P -0.0958(5) 0.3431(5) 0.6972(4) 0.0254(14) Uani 1 1 d . . .
P4 P 0.1510(5) 0.0661(5) 0.6901(3) 0.0263(12) Uani 1 1 d . . .
C45 C -0.0669(15) 0.4457(15) 0.7854(10) 0.024(4) Uiso 1 1 d . . .
C46 C -0.1618(15) 0.4521(16) 0.8206(10) 0.033(4) Uiso 1 1 d . . .
H46A H -0.2384 0.4064 0.7992 0.039 Uiso 1 1 calc R . .
C47 C -0.1450(15) 0.5246(16) 0.8864(10) 0.036(4) Uiso 1 1 d . . .
H47A H -0.2085 0.5259 0.9119 0.043 Uiso 1 1 calc R . .
C48 C -0.0352(15) 0.5955(17) 0.9152(11) 0.037(5) Uiso 1 1 d . . .
H48A H -0.0241 0.6482 0.9590 0.044 Uiso 1 1 calc R . .
C49 C 0.0559(16) 0.5889(16) 0.8801(11) 0.026(5) Uiso 1 1 d . . .
H49A H 0.1311 0.6373 0.9003 0.032 Uiso 1 1 calc R . .
C50 C 0.0433(16) 0.5133(16) 0.8154(11) 0.024(4) Uiso 1 1 d . . .
C51 C 0.1430(15) 0.5172(14) 0.7712(10) 0.022(4) Uiso 1 1 d . . .
O3 O 0.1168(9) 0.4932(9) 0.7004(6) 0.027(3) Uiso 1 1 d . . .
N3 N 0.2570(11) 0.5554(11) 0.8156(8) 0.024(3) Uiso 1 1 d . . .
H3B H 0.2663 0.5659 0.8667 0.029 Uiso 1 1 calc R . .
C52 C 0.3657(12) 0.5805(12) 0.7870(8) 0.021(3) Uiso 1 1 d . . .
H52A H 0.4364 0.5986 0.8343 0.026 Uiso 1 1 calc R . .
C53 C 0.3574(15) 0.6904(16) 0.7382(10) 0.028(4) Uiso 1 1 d . . .
H53A H 0.3423 0.7548 0.7701 0.033 Uiso 1 1 calc R . .
H53B H 0.2882 0.6753 0.6906 0.033 Uiso 1 1 calc R . .
C54 C 0.4783(14) 0.7270(14) 0.7122(10) 0.035(4) Uiso 1 1 d . . .
H54A H 0.4696 0.7956 0.6792 0.042 Uiso 1 1 calc R . .
H54B H 0.5464 0.7487 0.7597 0.042 Uiso 1 1 calc R . .
C55 C 0.5055(14) 0.6293(14) 0.6666(9) 0.033(4) Uiso 1 1 d . . .
H55A H 0.5839 0.6522 0.6535 0.039 Uiso 1 1 calc R . .
H55B H 0.4415 0.6137 0.6164 0.039 Uiso 1 1 calc R . .
C56 C 0.5122(13) 0.5157(14) 0.7143(9) 0.022(3) Uiso 1 1 d . . .
H56A H 0.5262 0.4518 0.6814 0.026 Uiso 1 1 calc R . .
H56B H 0.5809 0.5285 0.7622 0.026 Uiso 1 1 calc R . .
C57 C 0.3938(12) 0.4824(12) 0.7379(8) 0.023(3) Uiso 1 1 d . . .
H57A H 0.3260 0.4658 0.6888 0.028 Uiso 1 1 calc R . .
N4 N 0.4015(11) 0.3781(12) 0.7829(8) 0.027(3) Uiso 1 1 d . . .
H4B H 0.4395 0.3848 0.8334 0.032 Uiso 1 1 calc R . .
C58 C 0.3527(13) 0.2714(14) 0.7505(9) 0.022(4) Uiso 1 1 d . . .
O4 O 0.3010(9) 0.2583(9) 0.6783(6) 0.025(2) Uiso 1 1 d . . .
C59 C 0.3659(15) 0.1679(16) 0.8001(10) 0.030(4) Uiso 1 1 d . . .
C60 C 0.4608(14) 0.1698(14) 0.8656(9) 0.025(4) Uiso 1 1 d . . .
H60A H 0.5172 0.2384 0.8812 0.030 Uiso 1 1 calc R . .
C61 C 0.4752(14) 0.0689(13) 0.9102(9) 0.030(4) Uiso 1 1 d . . .
H61A H 0.5423 0.0688 0.9549 0.036 Uiso 1 1 calc R . .
C62 C 0.3902(13) -0.0294(14) 0.8878(9) 0.032(4) Uiso 1 1 d . . .
H62A H 0.3987 -0.0978 0.9168 0.038 Uiso 1 1 calc R . .
C63 C 0.2928(15) -0.0267(15) 0.8226(10) 0.033(4) Uiso 1 1 d . . .
H63A H 0.2327 -0.0930 0.8087 0.039 Uiso 1 1 calc R . .
C64 C 0.2807(14) 0.0712(15) 0.7768(9) 0.024(4) Uiso 1 1 d . . .
C65 C -0.1511(10) 0.4227(10) 0.6108(5) 0.024(4) Uiso 1 1 d G . .
C66 C -0.2383(10) 0.4959(11) 0.6084(5) 0.032(5) Uiso 1 1 d G . .
H66A H -0.2699 0.5048 0.6529 0.039 Uiso 1 1 calc R . .
C67 C -0.2794(9) 0.5562(10) 0.5407(6) 0.031(4) Uiso 1 1 d G . .
H67A H -0.3390 0.6062 0.5390 0.037 Uiso 1 1 calc R . .
C68 C -0.2333(10) 0.5432(10) 0.4756(5) 0.028(4) Uiso 1 1 d G . .
H68A H -0.2614 0.5844 0.4294 0.034 Uiso 1 1 calc R . .
C69 C -0.1461(10) 0.4700(10) 0.4781(5) 0.041(5) Uiso 1 1 d G . .
H69A H -0.1146 0.4612 0.4336 0.050 Uiso 1 1 calc R . .
C70 C -0.1050(9) 0.4097(9) 0.5457(6) 0.030(4) Uiso 1 1 d G . .
H70A H -0.0454 0.3597 0.5474 0.036 Uiso 1 1 calc R . .
C71 C -0.2293(8) 0.2417(9) 0.7069(7) 0.032(4) Uiso 1 1 d G . .
C72 C -0.3412(10) 0.2294(10) 0.6514(6) 0.037(5) Uiso 1 1 d G . .
H72A H -0.3535 0.2776 0.6073 0.044 Uiso 1 1 calc R . .
C73 C -0.4350(8) 0.1466(11) 0.6603(6) 0.046(5) Uiso 1 1 d G . .
H73A H -0.5115 0.1381 0.6223 0.055 Uiso 1 1 calc R . .
C74 C -0.4170(9) 0.0760(10) 0.7248(7) 0.049(5) Uiso 1 1 d G . .
H74A H -0.4811 0.0194 0.7309 0.059 Uiso 1 1 calc R . .
C75 C -0.3051(10) 0.0883(10) 0.7803(6) 0.054(5) Uiso 1 1 d G . .
H75A H -0.2928 0.0401 0.8244 0.065 Uiso 1 1 calc R . .
C76 C -0.2113(8) 0.1711(10) 0.7714(6) 0.037(4) Uiso 1 1 d G . .
H76A H -0.1348 0.1795 0.8094 0.045 Uiso 1 1 calc R . .
C77 C 0.0511(9) -0.0666(8) 0.7009(7) 0.033(4) Uiso 1 1 d G . .
C78 C -0.0282(10) -0.0540(8) 0.7476(7) 0.040(4) Uiso 1 1 d G . .
H78A H -0.0293 0.0200 0.7706 0.048 Uiso 1 1 calc R . .
C79 C -0.1059(10) -0.1497(10) 0.7605(7) 0.053(5) Uiso 1 1 d G . .
H79A H -0.1601 -0.1411 0.7923 0.064 Uiso 1 1 calc R . .
C80 C -0.1042(10) -0.2580(8) 0.7267(7) 0.042(4) Uiso 1 1 d G . .
H80A H -0.1573 -0.3234 0.7355 0.050 Uiso 1 1 calc R . .
C81 C -0.0250(11) -0.2705(8) 0.6800(7) 0.039(5) Uiso 1 1 d G . .
H81A H -0.0239 -0.3445 0.6570 0.046 Uiso 1 1 calc R . .
C82 C 0.0527(10) -0.1748(10) 0.6671(6) 0.038(4) Uiso 1 1 d G . .
H82A H 0.1069 -0.1834 0.6352 0.045 Uiso 1 1 calc R . .
C83 C 0.2032(10) 0.0328(10) 0.6037(5) 0.026(4) Uiso 1 1 d G . .
C84 C 0.1632(10) 0.0881(9) 0.5337(6) 0.039(4) Uiso 1 1 d G . .
H84A H 0.1087 0.1437 0.5309 0.047 Uiso 1 1 calc R . .
C85 C 0.2030(11) 0.0622(11) 0.4678(5) 0.050(5) Uiso 1 1 d G . .
H85A H 0.1757 0.1000 0.4200 0.060 Uiso 1 1 calc R . .
C86 C 0.2829(11) -0.0190(11) 0.4720(6) 0.047(5) Uiso 1 1 d G . .
H86A H 0.3101 -0.0367 0.4269 0.056 Uiso 1 1 calc R . .
C87 C 0.3229(10) -0.0743(10) 0.5420(7) 0.043(5) Uiso 1 1 d G . .
H87A H 0.3774 -0.1299 0.5448 0.052 Uiso 1 1 calc R . .
C88 C 0.2830(11) -0.0484(10) 0.6079(5) 0.035(4) Uiso 1 1 d G . .
H88A H 0.3104 -0.0862 0.6557 0.043 Uiso 1 1 calc R . .
C89 C 0.3110(17) 0.2918(19) 0.9992(11) 0.054(5) Uiso 1 1 d . . .
H89A H 0.3825 0.2711 0.9833 0.064 Uiso 1 1 calc R . .
H89B H 0.3307 0.3731 1.0207 0.064 Uiso 1 1 calc R . .
Cl3 Cl 0.2825(8) 0.2015(10) 1.0721(5) 0.092(3) Uani 1 1 d . . .
Cl4 Cl 0.1856(7) 0.2818(8) 0.9151(5) 0.072(2) Uani 1 1 d . . .
C90 C 0.6921(18) 0.783(2) 0.0206(12) 0.062(6) Uiso 1 1 d . . .
H90A H 0.6141 0.7369 0.0220 0.074 Uiso 1 1 calc R . .
H90B H 0.6938 0.8620 0.0434 0.074 Uiso 1 1 calc R . .
Cl5 Cl 0.6992(7) 0.7944(8) -0.0784(5) 0.076(2) Uani 1 1 d . . .
Cl6 Cl 0.8132(8) 0.7181(8) 0.0794(5) 0.074(2) Uani 1 1 d . . .
O5 O 0.5645(9) 0.4665(9) 0.9300(6) 0.038(3) Uiso 1 1 d . . .
C91 C 1.057(6) 0.961(6) 0.060(2) 0.147(5) Uiso 0.50 1 d PD A 1
H91A H 1.1132 1.0250 0.0929 0.176 Uiso 0.50 1 calc PR A 1
H91B H 1.0024 0.9259 0.0912 0.176 Uiso 0.50 1 calc PR A 1
Cl7 Cl 0.968(2) 1.022(2) -0.0243(13) 0.147(5) Uiso 0.50 1 d PD A 1
Cl8 Cl 1.1430(19) 0.8561(19) 0.0406(13) 0.146(5) Uiso 0.50 1 d PD A 1
C91A C 0.990(7) 0.984(6) 0.028(3) 0.146(5) Uiso 0.50 1 d PD B 2
H91C H 0.9295 0.9216 0.0384 0.175 Uiso 0.50 1 calc PR B 2
H91D H 1.0374 1.0232 0.0786 0.175 Uiso 0.50 1 calc PR B 2
Cl7A Cl 0.915(2) 1.086(2) -0.0366(14) 0.147(5) Uiso 0.50 1 d PD B 2
Cl8A Cl 1.0881(19) 0.9252(19) -0.0225(14) 0.146(5) Uiso 0.50 1 d PD B 2

loop_
_atom_site_aniso_label
_atom_site_aniso_U_11
_atom_site_aniso_U_22
_atom_site_aniso_U_33
_atom_site_aniso_U_23
_atom_site_aniso_U_13
_atom_site_aniso_U_12
Au1 0.0247(4) 0.0222(5) 0.0361(5) 0.0033(4) 0.0107(4) 0.0062(3)
Cl1 0.041(2) 0.037(2) 0.039(2) 0.0038(18) 0.0007(19) -0.0035(18)
P1 0.022(2) 0.023(3) 0.027(3) 0.003(2) 0.004(2) 0.006(2)
P2 0.017(2) 0.020(3) 0.038(3) 0.003(2) 0.009(2) 0.0073(18)
Au2 0.0236(4) 0.0258(5) 0.0338(5) 0.0045(4) 0.0096(3) 0.0078(3)
Cl2 0.0317(19) 0.050(3) 0.033(2) -0.0065(18) 0.0031(17) 0.0057(18)
P3 0.022(2) 0.026(3) 0.034(3) 0.006(2) 0.014(2) 0.012(2)
P4 0.034(3) 0.019(3) 0.028(3) 0.005(2) 0.009(2) 0.008(2)
Cl3 0.063(4) 0.134(8) 0.064(5) 0.037(5) 0.006(4) -0.020(5)
Cl4 0.059(4) 0.084(7) 0.075(5) 0.017(5) 0.014(4) 0.020(4)
Cl5 0.080(5) 0.093(6) 0.054(4) 0.013(4) 0.022(4) 0.003(4)
Cl6 0.078(5) 0.089(7) 0.067(5) 0.036(5) 0.032(4) 0.025(5)

loop_
_atom_type_symbol
_atom_type_description
_atom_type_scat_dispersion_real
_atom_type_scat_dispersion_imag
_atom_type_scat_source
C C 0.0033 0.0016 'International Tables Vol C Tables 4.2.6.8 and 6.1.1.4'
H H 0.0000 0.0000 'International Tables Vol C Tables 4.2.6.8 and 6.1.1.4'
N N 0.0061 0.0033 'International Tables Vol C Tables 4.2.6.8 and 6.1.1.4'
O O 0.0106 0.0060 'International Tables Vol C Tables 4.2.6.8 and 6.1.1.4'
P P 0.1023 0.0942 'International Tables Vol C Tables 4.2.6.8 and 6.1.1.4'
Cl Cl 0.1484 0.1585 'International Tables Vol C Tables 4.2.6.8 and 6.1.1.4'
Au Au -2.0133 8.8022 'International Tables Vol C Tables 4.2.6.8 and 6.1.1.4'

loop_
_geom_angle_atom_site_label_1
_geom_angle_atom_site_label_2
_geom_angle_atom_site_label_3
_geom_angle
_geom_angle_site_symmetry_1
_geom_angle_site_symmetry_3
_geom_angle_publ_flag
P2 Au1 P1 167.4(2) . . ?
C1 P1 C27 104.0(7) . . ?
C1 P1 C21 108.8(7) . . ?
C27 P1 C21 103.5(6) . . ?
C1 P1 Au1 113.6(6) . . ?
C27 P1 Au1 106.2(4) . . ?
C21 P1 Au1 119.0(5) . . ?
C39 P2 C20 106.7(7) . . ?
C39 P2 C33 106.2(6) . . ?
C20 P2 C33 102.3(7) . . ?
C39 P2 Au1 116.1(4) . . ?
C20 P2 Au1 120.5(6) . . ?
C33 P2 Au1 103.0(4) . . ?
C2 C1 C6 116.5(15) . . ?
C2 C1 P1 122.7(13) . . ?
C6 C1 P1 120.8(13) . . ?
C3 C2 C1 123.7(16) . . ?
C3 C2 H2A 118.2 . . ?
C1 C2 H2A 118.2 . . ?
C4 C3 C2 119.8(16) . . ?
C4 C3 H3A 120.1 . . ?
C2 C3 H3A 120.1 . . ?
C3 C4 C5 121.6(17) . . ?
C3 C4 H4A 119.2 . . ?
C5 C4 H4A 119.2 . . ?
C6 C5 C4 118.3(17) . . ?
C6 C5 H5A 120.8 . . ?
C4 C5 H5A 120.8 . . ?
C5 C6 C7 122.2(16) . . ?
C5 C6 C1 120.0(17) . . ?
C7 C6 C1 117.8(15) . . ?
O1 C7 N1 121.2(15) . . ?
O1 C7 C6 117.6(15) . . ?
N1 C7 C6 121.1(15) . . ?
C7 N1 C8 122.8(13) . . ?
C7 N1 H1A 118.6 . . ?
C8 N1 H1A 118.6 . . ?
N1 C8 C13 110.9(11) . . ?
N1 C8 C9 112.1(12) . . ?
C13 C8 C9 111.6(12) . . ?
N1 C8 H8A 107.3 . . ?
C13 C8 H8A 107.3 . . ?
C9 C8 H8A 107.3 . . ?
C10 C9 C8 112.8(14) . . ?
C10 C9 H9A 109.0 . . ?
C8 C9 H9A 109.0 . . ?
C10 C9 H9B 109.0 . . ?
C8 C9 H9B 109.0 . . ?
H9A C9 H9B 107.8 . . ?
C11 C10 C9 111.6(13) . . ?
C11 C10 H10A 109.3 . . ?
C9 C10 H10A 109.3 . . ?
C11 C10 H10B 109.3 . . ?
C9 C10 H10B 109.3 . . ?
H10A C10 H10B 108.0 . . ?
C12 C11 C10 114.8(13) . . ?
C12 C11 H11A 108.6 . . ?
C10 C11 H11A 108.6 . . ?
C12 C11 H11B 108.6 . . ?
C10 C11 H11B 108.6 . . ?
H11A C11 H11B 107.5 . . ?
C11 C12 C13 112.4(13) . . ?
C11 C12 H12A 109.1 . . ?
C13 C12 H12A 109.1 . . ?
C11 C12 H12B 109.1 . . ?
C13 C12 H12B 109.1 . . ?
H12A C12 H12B 107.9 . . ?
N2 C13 C8 114.4(11) . . ?
N2 C13 C12 111.6(12) . . ?
C8 C13 C12 110.8(12) . . ?
N2 C13 H13A 106.5 . . ?
C8 C13 H13A 106.5 . . ?
C12 C13 H13A 106.5 . . ?
C14 N2 C13 125.5(13) . . ?
C14 N2 H2B 117.3 . . ?
C13 N2 H2B 117.3 . . ?
O2 C14 N2 124.8(16) . . ?
O2 C14 C15 120.4(15) . . ?
N2 C14 C15 114.8(13) . . ?
C16 C15 C20 117.6(14) . . ?
C16 C15 C14 120.2(14) . . ?
C20 C15 C14 122.1(13) . . ?
C17 C16 C15 121.3(15) . . ?
C17 C16 H16A 119.4 . . ?
C15 C16 H16A 119.4 . . ?
C18 C17 C16 122.1(15) . . ?
C18 C17 H17A 118.9 . . ?
C16 C17 H17A 118.9 . . ?
C17 C18 C19 120.1(15) . . ?
C17 C18 H18A 120.0 . . ?
C19 C18 H18A 120.0 . . ?
C18 C19 C20 119.3(15) . . ?
C18 C19 H19A 120.4 . . ?
C20 C19 H19A 120.4 . . ?
C15 C20 C19 119.6(14) . . ?
C15 C20 P2 123.2(13) . . ?
C19 C20 P2 117.2(13) . . ?
C22 C21 C26 120.0 . . ?
C22 C21 P1 121.8(7) . . ?
C26 C21 P1 118.1(7) . . ?
C21 C22 C23 120.0 . . ?
C21 C22 H22A 120.0 . . ?
C23 C22 H22A 120.0 . . ?
C24 C23 C22 120.0 . . ?
C24 C23 H23A 120.0 . . ?
C22 C23 H23A 120.0 . . ?
C23 C24 C25 120.0 . . ?
C23 C24 H24A 120.0 . . ?
C25 C24 H24A 120.0 . . ?
C24 C25 C26 120.0 . . ?
C24 C25 H25A 120.0 . . ?
C26 C25 H25A 120.0 . . ?
C25 C26 C21 120.0 . . ?
C25 C26 H26A 120.0 . . ?
C21 C26 H26A 120.0 . . ?
C28 C27 C32 120.0 . . ?
C28 C27 P1 116.5(6) . . ?
C32 C27 P1 123.4(6) . . ?
C29 C28 C27 120.0 . . ?
C29 C28 H28A 120.0 . . ?
C27 C28 H28A 120.0 . . ?
C28 C29 C30 120.0 . . ?
C28 C29 H29A 120.0 . . ?
C30 C29 H29A 120.0 . . ?
C29 C30 C31 120.0 . . ?
C29 C30 H30A 120.0 . . ?
C31 C30 H30A 120.0 . . ?
C30 C31 C32 120.0 . . ?
C30 C31 H31A 120.0 . . ?
C32 C31 H31A 120.0 . . ?
C31 C32 C27 120.0 . . ?
C31 C32 H32A 120.0 . . ?
C27 C32 H32A 120.0 . . ?
C34 C33 C38 120.0 . . ?
C34 C33 P2 123.1(7) . . ?
C38 C33 P2 116.9(7) . . ?
C33 C34 C35 120.0 . . ?
C33 C34 H34A 120.0 . . ?
C35 C34 H34A 120.0 . . ?
C36 C35 C34 120.0 . . ?
C36 C35 H35A 120.0 . . ?
C34 C35 H35A 120.0 . . ?
C35 C36 C37 120.0 . . ?
C35 C36 H36A 120.0 . . ?
C37 C36 H36A 120.0 . . ?
C38 C37 C36 120.0 . . ?
C38 C37 H37A 120.0 . . ?
C36 C37 H37A 120.0 . . ?
C37 C38 C33 120.0 . . ?
C37 C38 H38A 120.0 . . ?
C33 C38 H38A 120.0 . . ?
C40 C39 C44 120.0 . . ?
C40 C39 P2 120.9(6) . . ?
C44 C39 P2 119.1(6) . . ?
C39 C40 C41 120.0 . . ?
C39 C40 H40A 120.0 . . ?
C41 C40 H40A 120.0 . . ?
C40 C41 C42 120.0 . . ?
C40 C41 H41A 120.0 . . ?
C42 C41 H41A 120.0 . . ?
C43 C42 C41 120.0 . . ?
C43 C42 H42A 120.0 . . ?
C41 C42 H42A 120.0 . . ?
C42 C43 C44 120.0 . . ?
C42 C43 H43A 120.0 . . ?
C44 C43 H43A 120.0 . . ?
C43 C44 C39 120.0 . . ?
C43 C44 H44A 120.0 . . ?
C39 C44 H44A 120.0 . . ?
P3 Au2 P4 166.8(2) . . ?
C65 P3 C71 105.0(6) . . ?
C65 P3 C45 107.3(7) . . ?
C71 P3 C45 102.6(7) . . ?
C65 P3 Au2 116.7(5) . . ?
C71 P3 Au2 103.0(5) . . ?
C45 P3 Au2 120.1(6) . . ?
C83 P4 C64 107.6(7) . . ?
C83 P4 C77 103.9(6) . . ?
C64 P4 C77 104.0(7) . . ?
C83 P4 Au2 119.6(5) . . ?
C64 P4 Au2 112.8(6) . . ?
C77 P4 Au2 107.4(4) . . ?
C50 C45 C46 120.0(16) . . ?
C50 C45 P3 122.3(14) . . ?
C46 C45 P3 117.7(13) . . ?
C47 C46 C45 120.2(16) . . ?
C47 C46 H46A 119.9 . . ?
C45 C46 H46A 119.9 . . ?
C46 C47 C48 119.9(17) . . ?
C46 C47 H47A 120.1 . . ?
C48 C47 H47A 120.1 . . ?
C49 C48 C47 119.2(17) . . ?
C49 C48 H48A 120.4 . . ?
C47 C48 H48A 120.4 . . ?
C48 C49 C50 122.3(17) . . ?
C48 C49 H49A 118.9 . . ?
C50 C49 H49A 118.9 . . ?
C45 C50 C49 118.3(17) . . ?
C45 C50 C51 120.1(16) . . ?
C49 C50 C51 121.0(16) . . ?
O3 C51 N3 124.5(16) . . ?
O3 C51 C50 120.4(15) . . ?
N3 C51 C50 115.0(14) . . ?
C51 N3 C52 126.4(13) . . ?
C51 N3 H3B 116.8 . . ?
C52 N3 H3B 116.8 . . ?
N3 C52 C57 116.2(12) . . ?
N3 C52 C53 109.4(12) . . ?
C57 C52 C53 108.9(12) . . ?
N3 C52 H52A 107.4 . . ?
C57 C52 H52A 107.4 . . ?
C53 C52 H52A 107.4 . . ?
C52 C53 C54 111.0(13) . . ?
C52 C53 H53A 109.4 . . ?
C54 C53 H53A 109.4 . . ?
C52 C53 H53B 109.4 . . ?
C54 C53 H53B 109.4 . . ?
H53A C53 H53B 108.0 . . ?
C55 C54 C53 110.4(14) . . ?
C55 C54 H54A 109.6 . . ?
C53 C54 H54A 109.6 . . ?
C55 C54 H54B 109.6 . . ?
C53 C54 H54B 109.6 . . ?
H54A C54 H54B 108.1 . . ?
C54 C55 C56 111.8(13) . . ?
C54 C55 H55A 109.3 . . ?
C56 C55 H55A 109.3 . . ?
C54 C55 H55B 109.3 . . ?
C56 C55 H55B 109.3 . . ?
H55A C55 H55B 107.9 . . ?
C57 C56 C55 109.8(12) . . ?
C57 C56 H56A 109.7 . . ?
C55 C56 H56A 109.7 . . ?
C57 C56 H56B 109.7 . . ?
C55 C56 H56B 109.7 . . ?
H56A C56 H56B 108.2 . . ?
N4 C57 C56 109.4(11) . . ?
N4 C57 C52 109.6(11) . . ?
C56 C57 C52 111.8(12) . . ?
N4 C57 H57A 108.7 . . ?
C56 C57 H57A 108.7 . . ?
C52 C57 H57A 108.7 . . ?
C58 N4 C57 122.8(12) . . ?
C58 N4 H4B 118.6 . . ?
C57 N4 H4B 118.6 . . ?
O4 C58 N4 120.3(14) . . ?
O4 C58 C59 119.8(14) . . ?
N4 C58 C59 119.8(14) . . ?
C60 C59 C64 121.8(16) . . ?
C60 C59 C58 120.5(15) . . ?
C64 C59 C58 117.7(14) . . ?
C59 C60 C61 119.8(15) . . ?
C59 C60 H60A 120.1 . . ?
C61 C60 H60A 120.1 . . ?
C62 C61 C60 119.3(14) . . ?
C62 C61 H61A 120.3 . . ?
C60 C61 H61A 120.3 . . ?
C63 C62 C61 119.2(16) . . ?
C63 C62 H62A 120.4 . . ?
C61 C62 H62A 120.4 . . ?
C62 C63 C64 121.6(16) . . ?
C62 C63 H63A 119.2 . . ?
C64 C63 H63A 119.2 . . ?
C59 C64 C63 118.2(15) . . ?
C59 C64 P4 123.0(13) . . ?
C63 C64 P4 118.8(12) . . ?
C66 C65 C70 120.0 . . ?
C66 C65 P3 121.3(6) . . ?
C70 C65 P3 118.7(6) . . ?
C65 C66 C67 120.0 . . ?
C65 C66 H66A 120.0 . . ?
C67 C66 H66A 120.0 . . ?
C68 C67 C66 120.0 . . ?
C68 C67 H67A 120.0 . . ?
C66 C67 H67A 120.0 . . ?
C67 C68 C69 120.0 . . ?
C67 C68 H68A 120.0 . . ?
C69 C68 H68A 120.0 . . ?
C70 C69 C68 120.0 . . ?
C70 C69 H69A 120.0 . . ?
C68 C69 H69A 120.0 . . ?
C69 C70 C65 120.0 . . ?
C69 C70 H70A 120.0 . . ?
C65 C70 H70A 120.0 . . ?
C72 C71 C76 120.0 . . ?
C72 C71 P3 123.3(6) . . ?
C76 C71 P3 116.6(6) . . ?
C71 C72 C73 120.0 . . ?
C71 C72 H72A 120.0 . . ?
C73 C72 H72A 120.0 . . ?
C74 C73 C72 120.0 . . ?
C74 C73 H73A 120.0 . . ?
C72 C73 H73A 120.0 . . ?
C73 C74 C75 120.0 . . ?
C73 C74 H74A 120.0 . . ?
C75 C74 H74A 120.0 . . ?
C76 C75 C74 120.0 . . ?
C76 C75 H75A 120.0 . . ?
C74 C75 H75A 120.0 . . ?
C75 C76 C71 120.0 . . ?
C75 C76 H76A 120.0 . . ?
C71 C76 H76A 120.0 . . ?
C78 C77 C82 120.0 . . ?
C78 C77 P4 115.7(6) . . ?
C82 C77 P4 124.3(7) . . ?
C77 C78 C79 120.0 . . ?
C77 C78 H78A 120.0 . . ?
C79 C78 H78A 120.0 . . ?
C78 C79 C80 120.0 . . ?
C78 C79 H79A 120.0 . . ?
C80 C79 H79A 120.0 . . ?
C81 C80 C79 120.0 . . ?
C81 C80 H80A 120.0 . . ?
C79 C80 H80A 120.0 . . ?
C80 C81 C82 120.0 . . ?
C80 C81 H81A 120.0 . . ?
C82 C81 H81A 120.0 . . ?
C81 C82 C77 120.0 . . ?
C81 C82 H82A 120.0 . . ?
C77 C82 H82A 120.0 . . ?
C84 C83 C88 120.0 . . ?
C84 C83 P4 120.2(6) . . ?
C88 C83 P4 119.8(6) . . ?
C85 C84 C83 120.0 . . ?
C85 C84 H84A 120.0 . . ?
C83 C84 H84A 120.0 . . ?
C86 C85 C84 120.0 . . ?
C86 C85 H85A 120.0 . . ?
C84 C85 H85A 120.0 . . ?
C85 C86 C87 120.0 . . ?
C85 C86 H86A 120.0 . . ?
C87 C86 H86A 120.0 . . ?
C88 C87 C86 120.0 . . ?
C88 C87 H87A 120.0 . . ?
C86 C87 H87A 120.0 . . ?
C87 C88 C83 120.0 . . ?
C87 C88 H88A 120.0 . . ?
C83 C88 H88A 120.0 . . ?
Cl3 C89 Cl4 112.2(11) . . ?
Cl3 C89 H89A 109.2 . . ?
Cl4 C89 H89A 109.2 . . ?
Cl3 C89 H89B 109.2 . . ?
Cl4 C89 H89B 109.2 . . ?
H89A C89 H89B 107.9 . . ?
Cl5 C90 Cl6 112.7(12) . . ?
Cl5 C90 H90A 109.1 . . ?
Cl6 C90 H90A 109.1 . . ?
Cl5 C90 H90B 109.1 . . ?
Cl6 C90 H90B 109.1 . . ?
H90A C90 H90B 107.8 . . ?
Cl8 C91 Cl7 116.0(19) . . ?
Cl8 C91 H91A 108.3 . . ?
Cl7 C91 H91A 108.3 . . ?
Cl8 C91 H91B 108.3 . . ?
Cl7 C91 H91B 108.3 . . ?
H91A C91 H91B 107.4 . . ?
Cl7A C91A Cl8A 106.3(17) . . ?
Cl7A C91A H91C 110.5 . . ?
Cl8A C91A H91C 110.5 . . ?
Cl7A C91A H91D 110.5 . . ?
Cl8A C91A H91D 110.5 . . ?
H91C C91A H91D 108.7 . . ?

loop_
_geom_bond_atom_site_label_1
_geom_bond_atom_site_label_2
_geom_bond_distance
_geom_bond_site_symmetry_2
_geom_bond_publ_flag
Au1 P2 2.303(6) . ?
Au1 P1 2.322(6) . ?
P1 C1 1.791(17) . ?
P1 C27 1.815(9) . ?
P1 C21 1.834(10) . ?
P2 C39 1.812(10) . ?
P2 C20 1.845(18) . ?
P2 C33 1.853(11) . ?
C1 C2 1.39(2) . ?
C1 C6 1.47(2) . ?
C2 C3 1.37(2) . ?
C2 H2A 0.9500 . ?
C3 C4 1.37(2) . ?
C3 H3A 0.9500 . ?
C4 C5 1.42(3) . ?
C4 H4A 0.9500 . ?
C5 C6 1.42(3) . ?
C5 H5A 0.9500 . ?
C6 C7 1.45(3) . ?
C7 O1 1.261(19) . ?
C7 N1 1.34(2) . ?
N1 C8 1.446(18) . ?
N1 H1A 0.8800 . ?
C8 C13 1.519(19) . ?
C8 C9 1.54(2) . ?
C8 H8A 1.0000 . ?
C9 C10 1.51(2) . ?
C9 H9A 0.9900 . ?
C9 H9B 0.9900 . ?
C10 C11 1.50(2) . ?
C10 H10A 0.9900 . ?
C10 H10B 0.9900 . ?
C11 C12 1.45(2) . ?
C11 H11A 0.9900 . ?
C11 H11B 0.9900 . ?
C12 C13 1.56(2) . ?
C12 H12A 0.9900 . ?
C12 H12B 0.9900 . ?
C13 N2 1.467(19) . ?
C13 H13A 1.0000 . ?
N2 C14 1.34(2) . ?
N2 H2B 0.8800 . ?
C14 O2 1.224(18) . ?
C14 C15 1.50(2) . ?
C15 C16 1.40(2) . ?
C15 C20 1.41(2) . ?
C16 C17 1.36(2) . ?
C16 H16A 0.9500 . ?
C17 C18 1.35(2) . ?
C17 H17A 0.9500 . ?
C18 C19 1.38(2) . ?
C18 H18A 0.9500 . ?
C19 C20 1.44(2) . ?
C19 H19A 0.9500 . ?
C21 C22 1.3900 . ?
C21 C26 1.3900 . ?
C22 C23 1.3900 . ?
C22 H22A 0.9500 . ?
C23 C24 1.3900 . ?
C23 H23A 0.9500 . ?
C24 C25 1.3900 . ?
C24 H24A 0.9500 . ?
C25 C26 1.3900 . ?
C25 H25A 0.9500 . ?
C26 H26A 0.9500 . ?
C27 C28 1.3900 . ?
C27 C32 1.3900 . ?
C28 C29 1.3900 . ?
C28 H28A 0.9500 . ?
C29 C30 1.3900 . ?
C29 H29A 0.9500 . ?
C30 C31 1.3900 . ?
C30 H30A 0.9500 . ?
C31 C32 1.3900 . ?
C31 H31A 0.9500 . ?
C32 H32A 0.9500 . ?
C33 C34 1.3900 . ?
C33 C38 1.3900 . ?
C34 C35 1.3900 . ?
C34 H34A 0.9500 . ?
C35 C36 1.3900 . ?
C35 H35A 0.9500 . ?
C36 C37 1.3900 . ?
C36 H36A 0.9500 . ?
C37 C38 1.3900 . ?
C37 H37A 0.9500 . ?
C38 H38A 0.9500 . ?
C39 C40 1.3900 . ?
C39 C44 1.3900 . ?
C40 C41 1.3900 . ?
C40 H40A 0.9500 . ?
C41 C42 1.3900 . ?
C41 H41A 0.9500 . ?
C42 C43 1.3900 . ?
C42 H42A 0.9500 . ?
C43 C44 1.3900 . ?
C43 H43A 0.9500 . ?
C44 H44A 0.9500 . ?
Au2 P3 2.299(6) . ?
Au2 P4 2.312(6) . ?
P3 C65 1.799(10) . ?
P3 C71 1.853(10) . ?
P3 C45 1.878(18) . ?
P4 C83 1.820(10) . ?
P4 C64 1.832(16) . ?
P4 C77 1.840(10) . ?
C45 C50 1.38(2) . ?
C45 C46 1.39(2) . ?
C46 C47 1.38(2) . ?
C46 H46A 0.9500 . ?
C47 C48 1.39(2) . ?
C47 H47A 0.9500 . ?
C48 C49 1.35(2) . ?
C48 H48A 0.9500 . ?
C49 C50 1.39(3) . ?
C49 H49A 0.9500 . ?
C50 C51 1.53(2) . ?
C51 O3 1.220(19) . ?
C51 N3 1.36(2) . ?
N3 C52 1.457(18) . ?
N3 H3B 0.8800 . ?
C52 C57 1.537(19) . ?
C52 C53 1.54(2) . ?
C52 H52A 1.0000 . ?
C53 C54 1.58(2) . ?
C53 H53A 0.9900 . ?
C53 H53B 0.9900 . ?
C54 C55 1.49(2) . ?
C54 H54A 0.9900 . ?
C54 H54B 0.9900 . ?
C55 C56 1.57(2) . ?
C55 H55A 0.9900 . ?
C55 H55B 0.9900 . ?
C56 C57 1.524(19) . ?
C56 H56A 0.9900 . ?
C56 H56B 0.9900 . ?
C57 N4 1.451(19) . ?
C57 H57A 1.0000 . ?
N4 C58 1.35(2) . ?
N4 H4B 0.8800 . ?
C58 O4 1.251(18) . ?
C58 C59 1.49(2) . ?
C59 C60 1.36(2) . ?
C59 C64 1.37(2) . ?
C60 C61 1.42(2) . ?
C60 H60A 0.9500 . ?
C61 C62 1.39(2) . ?
C61 H61A 0.9500 . ?
C62 C63 1.38(2) . ?
C62 H62A 0.9500 . ?
C63 C64 1.40(2) . ?
C63 H63A 0.9500 . ?
C65 C66 1.3900 . ?
C65 C70 1.3900 . ?
C66 C67 1.3900 . ?
C66 H66A 0.9500 . ?
C67 C68 1.3900 . ?
C67 H67A 0.9500 . ?
C68 C69 1.3900 . ?
C68 H68A 0.9500 . ?
C69 C70 1.3900 . ?
C69 H69A 0.9500 . ?
C70 H70A 0.9500 . ?
C71 C72 1.3900 . ?
C71 C76 1.3900 . ?
C72 C73 1.3900 . ?
C72 H72A 0.9500 . ?
C73 C74 1.3900 . ?
C73 H73A 0.9500 . ?
C74 C75 1.3900 . ?
C74 H74A 0.9500 . ?
C75 C76 1.3900 . ?
C75 H75A 0.9500 . ?
C76 H76A 0.9500 . ?
C77 C78 1.3900 . ?
C77 C82 1.3900 . ?
C78 C79 1.3900 . ?
C78 H78A 0.9500 . ?
C79 C80 1.3900 . ?
C79 H79A 0.9500 . ?
C80 C81 1.3900 . ?
C80 H80A 0.9500 . ?
C81 C82 1.3900 . ?
C81 H81A 0.9500 . ?
C82 H82A 0.9500 . ?
C83 C84 1.3900 . ?
C83 C88 1.3900 . ?
C84 C85 1.3900 . ?
C84 H84A 0.9500 . ?
C85 C86 1.3900 . ?
C85 H85A 0.9500 . ?
C86 C87 1.3900 . ?
C86 H86A 0.9500 . ?
C87 C88 1.3900 . ?
C87 H87A 0.9500 . ?
C88 H88A 0.9500 . ?
C89 Cl3 1.73(2) . ?
C89 Cl4 1.77(2) . ?
C89 H89A 0.9900 . ?
C89 H89B 0.9900 . ?
C90 Cl5 1.76(2) . ?
C90 Cl6 1.77(2) . ?
C90 H90A 0.9900 . ?
C90 H90B 0.9900 . ?
C91 Cl8 1.75(2) . ?
C91 Cl7 1.77(2) . ?
C91 H91A 0.9900 . ?
C91 H91B 0.9900 . ?
C91A Cl7A 1.79(2) . ?
C91A Cl8A 1.79(2) . ?
C91A H91C 0.9900 . ?
C91A H91D 0.9900 . ?

loop_
_geom_torsion_atom_site_label_1
_geom_torsion_atom_site_label_2
_geom_torsion_atom_site_label_3
_geom_torsion_atom_site_label_4
_geom_torsion
_geom_torsion_site_symmetry_1
_geom_torsion_site_symmetry_2
_geom_torsion_site_symmetry_3
_geom_torsion_site_symmetry_4
_geom_torsion_publ_flag
P2 Au1 P1 C1 -101.5(12) . . . . ?
P2 Au1 P1 C27 12.3(13) . . . . ?
P2 Au1 P1 C21 128.4(10) . . . . ?
P1 Au1 P2 C39 -120.3(10) . . . . ?
P1 Au1 P2 C20 108.3(12) . . . . ?
P1 Au1 P2 C33 -4.7(13) . . . . ?
C27 P1 C1 C2 11.2(16) . . . . ?
C21 P1 C1 C2 -98.6(15) . . . . ?
Au1 P1 C1 C2 126.3(13) . . . . ?
C27 P1 C1 C6 -167.3(14) . . . . ?
C21 P1 C1 C6 82.9(15) . . . . ?
Au1 P1 C1 C6 -52.2(16) . . . . ?
C6 C1 C2 C3 -1(3) . . . . ?
P1 C1 C2 C3 -179.2(14) . . . . ?
C1 C2 C3 C4 -1(3) . . . . ?
C2 C3 C4 C5 3(3) . . . . ?
C3 C4 C5 C6 -3(3) . . . . ?
C4 C5 C6 C7 -175.9(17) . . . . ?
C4 C5 C6 C1 2(3) . . . . ?
C2 C1 C6 C5 0(3) . . . . ?
P1 C1 C6 C5 178.6(15) . . . . ?
C2 C1 C6 C7 177.9(16) . . . . ?
P1 C1 C6 C7 -4(2) . . . . ?
C5 C6 C7 O1 156.7(18) . . . . ?
C1 C6 C7 O1 -21(3) . . . . ?
C5 C6 C7 N1 -27(3) . . . . ?
C1 C6 C7 N1 155.2(16) . . . . ?
O1 C7 N1 C8 -6(2) . . . . ?
C6 C7 N1 C8 177.8(15) . . . . ?
C7 N1 C8 C13 141.1(15) . . . . ?
C7 N1 C8 C9 -93.5(17) . . . . ?
N1 C8 C9 C10 -177.6(13) . . . . ?
C13 C8 C9 C10 -52.5(17) . . . . ?
C8 C9 C10 C11 50.9(18) . . . . ?
C9 C10 C11 C12 -52.3(19) . . . . ?
C10 C11 C12 C13 53.0(18) . . . . ?
N1 C8 C13 N2 -55.4(16) . . . . ?
C9 C8 C13 N2 178.9(12) . . . . ?
N1 C8 C13 C12 177.5(12) . . . . ?
C9 C8 C13 C12 51.8(17) . . . . ?
C11 C12 C13 N2 178.8(12) . . . . ?
C11 C12 C13 C8 -52.5(17) . . . . ?
C8 C13 N2 C14 -59.5(18) . . . . ?
C12 C13 N2 C14 67.3(17) . . . . ?
C13 N2 C14 O2 13(2) . . . . ?
C13 N2 C14 C15 -169.2(13) . . . . ?
O2 C14 C15 C16 -146.2(15) . . . . ?
N2 C14 C15 C16 36(2) . . . . ?
O2 C14 C15 C20 30(2) . . . . ?
N2 C14 C15 C20 -148.1(15) . . . . ?
C20 C15 C16 C17 1(2) . . . . ?
C14 C15 C16 C17 177.4(15) . . . . ?
C15 C16 C17 C18 -1(3) . . . . ?
C16 C17 C18 C19 2(3) . . . . ?
C17 C18 C19 C20 -4(2) . . . . ?
C16 C15 C20 C19 -2(2) . . . . ?
C14 C15 C20 C19 -178.9(14) . . . . ?
C16 C15 C20 P2 174.7(12) . . . . ?
C14 C15 C20 P2 -2(2) . . . . ?
C18 C19 C20 C15 4(2) . . . . ?
C18 C19 C20 P2 -173.5(12) . . . . ?
C39 P2 C20 C15 -85.7(15) . . . . ?
C33 P2 C20 C15 163.0(14) . . . . ?
Au1 P2 C20 C15 49.7(16) . . . . ?
C39 P2 C20 C19 91.5(14) . . . . ?
C33 P2 C20 C19 -19.9(15) . . . . ?
Au1 P2 C20 C19 -133.2(12) . . . . ?
C1 P1 C21 C22 -143.0(8) . . . . ?
C27 P1 C21 C22 106.8(8) . . . . ?
Au1 P1 C21 C22 -10.7(9) . . . . ?
C1 P1 C21 C26 33.9(9) . . . . ?
C27 P1 C21 C26 -76.4(8) . . . . ?
Au1 P1 C21 C26 166.2(5) . . . . ?
C26 C21 C22 C23 0.0 . . . . ?
P1 C21 C22 C23 176.8(9) . . . . ?
C21 C22 C23 C24 0.0 . . . . ?
C22 C23 C24 C25 0.0 . . . . ?
C23 C24 C25 C26 0.0 . . . . ?
C24 C25 C26 C21 0.0 . . . . ?
C22 C21 C26 C25 0.0 . . . . ?
P1 C21 C26 C25 -176.9(9) . . . . ?
C1 P1 C27 C28 83.0(8) . . . . ?
C21 P1 C27 C28 -163.4(6) . . . . ?
Au1 P1 C27 C28 -37.2(7) . . . . ?
C1 P1 C27 C32 -99.6(8) . . . . ?
C21 P1 C27 C32 14.1(8) . . . . ?
Au1 P1 C27 C32 140.2(5) . . . . ?
C32 C27 C28 C29 0.0 . . . . ?
P1 C27 C28 C29 177.6(8) . . . . ?
C27 C28 C29 C30 0.0 . . . . ?
C28 C29 C30 C31 0.0 . . . . ?
C29 C30 C31 C32 0.0 . . . . ?
C30 C31 C32 C27 0.0 . . . . ?
C28 C27 C32 C31 0.0 . . . . ?
P1 C27 C32 C31 -177.4(9) . . . . ?
C39 P2 C33 C34 0.1(9) . . . . ?
C20 P2 C33 C34 111.8(9) . . . . ?
Au1 P2 C33 C34 -122.4(7) . . . . ?
C39 P2 C33 C38 178.5(6) . . . . ?
C20 P2 C33 C38 -69.9(9) . . . . ?
Au1 P2 C33 C38 55.9(7) . . . . ?
C38 C33 C34 C35 0.0 . . . . ?
P2 C33 C34 C35 178.3(9) . . . . ?
C33 C34 C35 C36 0.0 . . . . ?
C34 C35 C36 C37 0.0 . . . . ?
C35 C36 C37 C38 0.0 . . . . ?
C36 C37 C38 C33 0.0 . . . . ?
C34 C33 C38 C37 0.0 . . . . ?
P2 C33 C38 C37 -178.4(9) . . . . ?
C20 P2 C39 C40 -53.3(9) . . . . ?
C33 P2 C39 C40 55.2(8) . . . . ?
Au1 P2 C39 C40 169.1(5) . . . . ?
C20 P2 C39 C44 127.8(8) . . . . ?
C33 P2 C39 C44 -123.7(7) . . . . ?
Au1 P2 C39 C44 -9.8(8) . . . . ?
C44 C39 C40 C41 0.0 . . . . ?
P2 C39 C40 C41 -178.9(9) . . . . ?
C39 C40 C41 C42 0.0 . . . . ?
C40 C41 C42 C43 0.0 . . . . ?
C41 C42 C43 C44 0.0 . . . . ?
C42 C43 C44 C39 0.0 . . . . ?
C40 C39 C44 C43 0.0 . . . . ?
P2 C39 C44 C43 178.9(9) . . . . ?
P4 Au2 P3 C65 -125.8(10) . . . . ?
P4 Au2 P3 C71 -11.4(12) . . . . ?
P4 Au2 P3 C45 101.7(11) . . . . ?
P3 Au2 P4 C83 128.2(10) . . . . ?
P3 Au2 P4 C64 -103.7(11) . . . . ?
P3 Au2 P4 C77 10.3(12) . . . . ?
C65 P3 C45 C50 -89.6(16) . . . . ?
C71 P3 C45 C50 160.0(15) . . . . ?
Au2 P3 C45 C50 46.8(18) . . . . ?
C65 P3 C45 C46 90.3(15) . . . . ?
C71 P3 C45 C46 -20.1(16) . . . . ?
Au2 P3 C45 C46 -133.4(12) . . . . ?
C50 C45 C46 C47 -1(3) . . . . ?
P3 C45 C46 C47 178.9(14) . . . . ?
C45 C46 C47 C48 3(3) . . . . ?
C46 C47 C48 C49 -3(3) . . . . ?
C47 C48 C49 C50 0(3) . . . . ?
C46 C45 C50 C49 -1(3) . . . . ?
P3 C45 C50 C49 178.7(14) . . . . ?
C46 C45 C50 C51 -172.8(16) . . . . ?
P3 C45 C50 C51 7(2) . . . . ?
C48 C49 C50 C45 2(3) . . . . ?
C48 C49 C50 C51 173.2(17) . . . . ?
C45 C50 C51 O3 23(3) . . . . ?
C49 C50 C51 O3 -148.1(18) . . . . ?
C45 C50 C51 N3 -160.5(17) . . . . ?
C49 C50 C51 N3 28(2) . . . . ?
O3 C51 N3 C52 4(3) . . . . ?
C50 C51 N3 C52 -172.3(14) . . . . ?
C51 N3 C52 C57 -54(2) . . . . ?
C51 N3 C52 C53 69.8(19) . . . . ?
N3 C52 C53 C54 175.1(13) . . . . ?
C57 C52 C53 C54 -57.1(16) . . . . ?
C52 C53 C54 C55 56.9(17) . . . . ?
C53 C54 C55 C56 -55.7(17) . . . . ?
C54 C55 C56 C57 56.5(16) . . . . ?
C55 C56 C57 N4 -179.2(12) . . . . ?
C55 C56 C57 C52 -57.6(15) . . . . ?
N3 C52 C57 N4 -55.8(15) . . . . ?
C53 C52 C57 N4 -179.8(11) . . . . ?
N3 C52 C57 C56 -177.3(12) . . . . ?
C53 C52 C57 C56 58.8(15) . . . . ?
C56 C57 N4 C58 -99.0(16) . . . . ?
C52 C57 N4 C58 138.1(13) . . . . ?
C57 N4 C58 O4 2(2) . . . . ?
C57 N4 C58 C59 179.0(13) . . . . ?
O4 C58 C59 C60 151.4(15) . . . . ?
N4 C58 C59 C60 -26(2) . . . . ?
O4 C58 C59 C64 -28(2) . . . . ?
N4 C58 C59 C64 155.4(15) . . . . ?
C64 C59 C60 C61 2(3) . . . . ?
C58 C59 C60 C61 -177.2(14) . . . . ?
C59 C60 C61 C62 -2(2) . . . . ?
C60 C61 C62 C63 0(2) . . . . ?
C61 C62 C63 C64 3(2) . . . . ?
C60 C59 C64 C63 0(3) . . . . ?
C58 C59 C64 C63 179.5(15) . . . . ?
C60 C59 C64 P4 179.2(13) . . . . ?
C58 C59 C64 P4 -2(2) . . . . ?
C62 C63 C64 C59 -3(2) . . . . ?
C62 C63 C64 P4 178.4(13) . . . . ?
C83 P4 C64 C59 83.1(15) . . . . ?
C77 P4 C64 C59 -167.1(14) . . . . ?
Au2 P4 C64 C59 -51.0(16) . . . . ?
C83 P4 C64 C63 -98.2(14) . . . . ?
C77 P4 C64 C63 11.7(15) . . . . ?
Au2 P4 C64 C63 127.7(12) . . . . ?
C71 P3 C65 C66 64.5(8) . . . . ?
C45 P3 C65 C66 -44.2(9) . . . . ?
Au2 P3 C65 C66 177.7(5) . . . . ?
C71 P3 C65 C70 -115.5(7) . . . . ?
C45 P3 C65 C70 135.9(8) . . . . ?
Au2 P3 C65 C70 -2.2(8) . . . . ?
C70 C65 C66 C67 0.0 . . . . ?
P3 C65 C66 C67 -179.9(9) . . . . ?
C65 C66 C67 C68 0.0 . . . . ?
C66 C67 C68 C69 0.0 . . . . ?
C67 C68 C69 C70 0.0 . . . . ?
C68 C69 C70 C65 0.0 . . . . ?
C66 C65 C70 C69 0.0 . . . . ?
P3 C65 C70 C69 179.9(9) . . . . ?
C65 P3 C71 C72 5.4(9) . . . . ?
C45 P3 C71 C72 117.5(8) . . . . ?
Au2 P3 C71 C72 -117.2(6) . . . . ?
C65 P3 C71 C76 -178.3(7) . . . . ?
C45 P3 C71 C76 -66.3(9) . . . . ?
Au2 P3 C71 C76 59.1(7) . . . . ?
C76 C71 C72 C73 0.0 . . . . ?
P3 C71 C72 C73 176.1(10) . . . . ?
C71 C72 C73 C74 0.0 . . . . ?
C72 C73 C74 C75 0.0 . . . . ?
C73 C74 C75 C76 0.0 . . . . ?
C74 C75 C76 C71 0.0 . . . . ?
C72 C71 C76 C75 0.0 . . . . ?
P3 C71 C76 C75 -176.4(9) . . . . ?
C83 P4 C77 C78 -162.1(6) . . . . ?
C64 P4 C77 C78 85.4(8) . . . . ?
Au2 P4 C77 C78 -34.4(7) . . . . ?
C83 P4 C77 C82 19.1(9) . . . . ?
C64 P4 C77 C82 -93.4(9) . . . . ?
Au2 P4 C77 C82 146.8(6) . . . . ?
C82 C77 C78 C79 0.0 . . . . ?
P4 C77 C78 C79 -178.9(8) . . . . ?
C77 C78 C79 C80 0.0 . . . . ?
C78 C79 C80 C81 0.0 . . . . ?
C79 C80 C81 C82 0.0 . . . . ?
C80 C81 C82 C77 0.0 . . . . ?
C78 C77 C82 C81 0.0 . . . . ?
P4 C77 C82 C81 178.7(9) . . . . ?
C64 P4 C83 C84 -140.1(8) . . . . ?
C77 P4 C83 C84 110.1(8) . . . . ?
Au2 P4 C83 C84 -9.7(9) . . . . ?
C64 P4 C83 C88 40.1(10) . . . . ?
C77 P4 C83 C88 -69.8(8) . . . . ?
Au2 P4 C83 C88 170.5(5) . . . . ?
C88 C83 C84 C85 0.0 . . . . ?
P4 C83 C84 C85 -179.8(9) . . . . ?
C83 C84 C85 C86 0.0 . . . . ?
C84 C85 C86 C87 0.0 . . . . ?
C85 C86 C87 C88 0.0 . . . . ?
C86 C87 C88 C83 0.0 . . . . ?
C84 C83 C88 C87 0.0 . . . . ?
P4 C83 C88 C87 179.8(9) . . . . ?
